data_7204810
loop_
_publ_author_name
'Bourne, Susan A.'
'Corin, Kirsten C.'
'Nassimbeni, Luigi R.'
'Weber, Edwin'

_publ_section_title
;
 pH control of guest selectivity by inclusion
;
_journal_issue 12
_journal_name_full CrystEngComm
_journal_page_first 54
_journal_paper_doi 10.1039/b315609e
_journal_volume 6
_journal_year 2004
_chemical_formula_moiety 'C32 H22 O2. 3(C7 H9 N)'
_chemical_formula_sum 'C53 H49 N3 O2'
_chemical_formula_weight 759.95
_chemical_melting_point 264.5(5)
_chemical_name_common none
_chemical_name_systematic
;
?
;
_space_group_IT_number 82
_symmetry_cell_setting tetragonal
_symmetry_space_group_name_Hall 'I -4'
_symmetry_space_group_name_H-M 'I -4'
_atom_sites_solution_hydrogens geom
_atom_sites_solution_primary direct
_atom_sites_solution_secondary difmap
_audit_creation_method SHELXL-97
_cell_angle_alpha 90.00
_cell_angle_beta 90.00
_cell_angle_gamma 90.00
_cell_formula_units_Z 8
_cell_length_a 22.524(3)
_cell_length_b 22.524(3)
_cell_length_c 16.721(3)
_cell_measurement_reflns_used 10097
_cell_measurement_temperature 293(2)
_cell_measurement_theta_max 27.9
_cell_measurement_theta_min 2.8
_cell_volume 8483(2)
_computing_cell_refinement 'Collect (Nonius, 2000)'
_computing_data_collection 'Collect (Nonius, 2000)'
_computing_data_reduction 'Collect (Nonius, 2000)'
_computing_molecular_graphics 'XSEED, a graphical interface to SHELX (1999)'
_computing_publication_material 'SHELXL-97 (Sheldrick, 1997)'
_computing_structure_refinement 'SHELXL-97 (Sheldrick, 1997)'
_computing_structure_solution 'SHELXS-97 (Sheldrick, 1990)'
_diffrn_ambient_temperature 293(2)
_diffrn_measured_fraction_theta_full 0.998
_diffrn_measured_fraction_theta_max 0.998
_diffrn_measurement_device_type 'Nonius Kappa CCD'
_diffrn_measurement_method 'Combination of phi and omega'
_diffrn_radiation_monochromator graphite
_diffrn_radiation_source 'fine-focus sealed tube'
_diffrn_radiation_type MoK\a
_diffrn_radiation_wavelength 0.71073
_diffrn_reflns_av_R_equivalents 0.0318
_diffrn_reflns_av_sigmaI/netI 0.0446
_diffrn_reflns_limit_h_max 29
_diffrn_reflns_limit_h_min -29
_diffrn_reflns_limit_k_max 29
_diffrn_reflns_limit_k_min -29
_diffrn_reflns_limit_l_max 21
_diffrn_reflns_limit_l_min 0
_diffrn_reflns_number 20087
_diffrn_reflns_theta_full 27.87
_diffrn_reflns_theta_max 27.87
_diffrn_reflns_theta_min 2.75
_exptl_absorpt_coefficient_mu 0.072
_exptl_absorpt_correction_type none
_exptl_crystal_colour colourless
_exptl_crystal_density_diffrn 1.190
_exptl_crystal_density_meas ?
_exptl_crystal_density_method .
_exptl_crystal_description 'clear blocks'
_exptl_crystal_F_000 3232
_exptl_crystal_size_max 0.5
_exptl_crystal_size_mid 0.4
_exptl_crystal_size_min 0.3
_refine_diff_density_max 0.520
_refine_diff_density_min -0.422
_refine_diff_density_rms 0.054
_refine_ls_abs_structure_details 'Flack H D (1983), Acta Cryst. A39, 876-881'
_refine_ls_abs_structure_Flack 0.8(15)
_refine_ls_extinction_coef 0.0009(3)
_refine_ls_extinction_expression Fc^*^=kFc[1+0.001xFc^2^\l^3^/sin(2\q)]^-1/4^
_refine_ls_extinction_method SHELXL
_refine_ls_goodness_of_fit_ref 1.071
_refine_ls_hydrogen_treatment mixed
_refine_ls_matrix_type full
_refine_ls_number_parameters 526
_refine_ls_number_reflns 10097
_refine_ls_number_restraints 0
_refine_ls_restrained_S_all 1.071
_refine_ls_R_factor_all 0.0859
_refine_ls_R_factor_gt 0.0555
_refine_ls_shift/su_max 0.063
_refine_ls_shift/su_mean 0.012
_refine_ls_structure_factor_coef Fsqd
_refine_ls_weighting_details 'calc w=1/[\s^2^(Fo^2^)+(0.0881P)^2^+1.4380P] where P=(Fo^2^+2Fc^2^)/3'
_refine_ls_weighting_scheme calc
_refine_ls_wR_factor_gt 0.1419
_refine_ls_wR_factor_ref 0.1568
_reflns_number_gt 7306
_reflns_number_total 10097
_reflns_threshold_expression >2sigma(I)
_cod_data_source_file b315609e.txt
_cod_data_source_block H_3Bz
_cod_depositor_comments
;
The following automatic conversions were performed:

'_chemical_melting_point' value '264-265' was changed to '264.5(5)' -
the average value was taken and precision was estimated.

Automatic conversion script
Id: cif_fix_values 1569 2011-02-09 13:29:24Z adriana 
;
_cod_original_sg_symbol_H-M I-4
_cod_database_code 7204810

loop_
_symmetry_equiv_pos_as_xyz
'x, y, z'
'y, -x, -z'
'-x, -y, z'
'-y, x, -z'
'x+1/2, y+1/2, z+1/2'
'y+1/2, -x+1/2, -z+1/2'
'-x+1/2, -y+1/2, z+1/2'
'-y+1/2, x+1/2, -z+1/2'

loop_
_atom_site_label
_atom_site_type_symbol
_atom_site_fract_x
_atom_site_fract_y
_atom_site_fract_z
_atom_site_U_iso_or_equiv
_atom_site_adp_type
_atom_site_occupancy
_atom_site_symmetry_multiplicity
_atom_site_calc_flag
_atom_site_refinement_flags
_atom_site_disorder_assembly
_atom_site_disorder_group
O1 O 0.09249(7) 0.52957(7) 0.14806(10) 0.0361(4) Uani 1 1 d . . .
H1 H 0.0607 0.5472 0.1453 0.043 Uiso 1 1 calc R . .
C1 C 0.08821(15) 0.5739(2) -0.1499(2) 0.0797(11) Uani 1 1 d . . .
H1A H 0.0787 0.5796 -0.2034 0.096 Uiso 1 1 calc R . .
O2 O 0.40858(6) 0.47152(7) 0.09369(10) 0.0334(4) Uani 1 1 d . . .
H2 H 0.4372 0.4492 0.0896 0.040 Uiso 1 1 calc R . .
C2 C 0.42296(13) 0.50367(15) 0.35355(19) 0.0601(8) Uani 1 1 d . . .
H2A H 0.4333 0.5383 0.3806 0.072 Uiso 1 1 calc R . .
N3 N -0.05618(17) 0.63061(16) -0.1097(3) 0.1198(14) Uani 1 1 d . . .
H3A H -0.0329 0.6282 -0.0691 0.144 Uiso 1 1 calc R . .
H3B H -0.0780 0.6008 -0.1228 0.144 Uiso 1 1 calc R . .
C3 C 0.36072(10) 0.38014(10) 0.14440(14) 0.0318(5) Uani 1 1 d . . .
C4 C 0.20155(10) 0.48173(10) 0.16429(14) 0.0331(5) Uani 1 1 d . . .
H4 H 0.1692 0.4674 0.1929 0.040 Uiso 1 1 calc R . .
C5 C 0.14026(10) 0.62440(10) 0.10981(15) 0.0340(5) Uani 1 1 d . . .
C6 C 0.29932(10) 0.52179(10) 0.07952(14) 0.0321(5) Uani 1 1 d . . .
H6 H 0.3319 0.5355 0.0508 0.039 Uiso 1 1 calc R . .
N7 N 0.51393(8) 0.41055(8) 0.09028(12) 0.0356(4) Uani 1 1 d . . .
H7A H 0.5433 0.4204 0.0602 0.043 Uiso 1 1 calc R . .
H7B H 0.4833 0.4333 0.0936 0.043 Uiso 1 1 calc R . .
C7 C 0.42680(13) 0.45029(15) 0.39204(18) 0.0599(8) Uani 1 1 d . . .
H7 H 0.4406 0.4490 0.4444 0.072 Uiso 1 1 calc R . .
C8 C 0.30649(9) 0.47658(10) 0.13462(13) 0.0279(5) Uani 1 1 d . . .
N9 N -0.01364(9) 0.58863(9) 0.16282(13) 0.0401(5) Uani 1 1 d . . .
H9A H -0.0445 0.5781 0.1895 0.048 Uiso 1 1 calc R . .
H9B H 0.0171 0.5661 0.1617 0.048 Uiso 1 1 calc R . .
C9 C 0.08760(15) 0.5169(2) -0.1186(2) 0.0830(12) Uani 1 1 d . . .
H9 H 0.0778 0.4850 -0.1514 0.100 Uiso 1 1 calc R . .
C10 C 0.36725(9) 0.44745(9) 0.14961(14) 0.0288(5) Uani 1 1 d . . .
C11 C 0.57134(10) 0.31802(11) 0.12661(14) 0.0372(5) Uani 1 1 d . . .
C12 C 0.19403(9) 0.52716(9) 0.10959(13) 0.0269(5) Uani 1 1 d . . .
C13 C 0.25749(10) 0.45750(10) 0.17648(14) 0.0358(5) Uani 1 1 d . . .
H13 H 0.2620 0.4274 0.2141 0.043 Uiso 1 1 calc R . .
C14 C 0.13447(10) 0.55739(10) 0.09685(14) 0.0314(5) Uani 1 1 d . . .
C15 C 0.62750(11) 0.34068(12) 0.14135(16) 0.0427(6) Uani 1 1 d . . .
H15 H 0.6314 0.3803 0.1562 0.051 Uiso 1 1 calc R . .
C16 C -0.06967(10) 0.68136(12) 0.12493(15) 0.0396(6) Uani 1 1 d . . .
C17 C 0.38762(10) 0.45538(11) 0.23614(14) 0.0341(5) Uani 1 1 d . . .
C18 C -0.12380(11) 0.65895(13) 0.09993(18) 0.0479(6) Uani 1 1 d . . .
H18 H -0.1260 0.6203 0.0804 0.057 Uiso 1 1 calc R . .
C19 C 0.24381(10) 0.54684(10) 0.06682(14) 0.0335(5) Uani 1 1 d . . .
H19 H 0.2396 0.5771 0.0294 0.040 Uiso 1 1 calc R . .
C20 C -0.06788(12) 0.73842(13) 0.15445(18) 0.0510(7) Uani 1 1 d . . .
H20 H -0.0320 0.7542 0.1722 0.061 Uiso 1 1 calc R . .
C21 C 0.11583(10) 0.55517(12) 0.00880(15) 0.0402(6) Uani 1 1 d . . .
C22 C 0.56705(12) 0.25898(12) 0.10452(19) 0.0544(7) Uani 1 1 d . . .
H22 H 0.5300 0.2425 0.0943 0.065 Uiso 1 1 calc R . .
C23 C 0.34424(11) 0.34601(11) 0.08009(18) 0.0424(6) Uani 1 1 d . . .
H23 H 0.3367 0.3634 0.0307 0.051 Uiso 1 1 calc R . .
C24 C 0.51604(11) 0.35545(11) 0.13563(16) 0.0425(6) Uani 1 1 d . . .
H24A H 0.4822 0.3314 0.1202 0.051 Uiso 1 1 calc R . .
H24B H 0.5114 0.3651 0.1918 0.051 Uiso 1 1 calc R . .
C25 C -0.01345(11) 0.64509(12) 0.11913(18) 0.0476(7) Uani 1 1 d . . .
H25A H -0.0058 0.6368 0.0631 0.057 Uiso 1 1 calc R . .
H25B H 0.0193 0.6690 0.1388 0.057 Uiso 1 1 calc R . .
C26 C 0.13837(13) 0.71725(14) 0.0368(3) 0.0672(10) Uani 1 1 d . . .
H26 H 0.1334 0.7383 -0.0106 0.081 Uiso 1 1 calc R . .
C27 C 0.15524(10) 0.65386(11) 0.17888(17) 0.0416(6) Uani 1 1 d . . .
H27 H 0.1617 0.6332 0.2263 0.050 Uiso 1 1 calc R . .
C28 C 0.10161(12) 0.50696(14) -0.03817(18) 0.0549(7) Uani 1 1 d . . .
H28 H 0.1013 0.4688 -0.0170 0.066 Uiso 1 1 calc R . .
C29 C 0.11628(10) 0.61270(12) -0.02401(16) 0.0440(6) Uani 1 1 d . . .
C30 C 0.37290(10) 0.35387(11) 0.21907(16) 0.0369(6) Uani 1 1 d . . .
C31 C 0.13179(11) 0.65519(12) 0.03874(18) 0.0435(6) Uani 1 1 d . . .
C32 C 0.39101(10) 0.40124(11) 0.27528(15) 0.0370(5) Uani 1 1 d . . .
C33 C -0.17206(14) 0.74988(15) 0.1326(3) 0.0726(10) Uani 1 1 d . . .
H33 H -0.2063 0.7729 0.1352 0.087 Uiso 1 1 calc R . .
C34 C 0.67734(12) 0.30633(13) 0.13465(19) 0.0526(7) Uani 1 1 d . . .
H34 H 0.7145 0.3229 0.1437 0.063 Uiso 1 1 calc R . .
C35 C 0.10231(14) 0.62121(19) -0.1042(2) 0.0704(10) Uani 1 1 d . . .
H35 H 0.1027 0.6591 -0.1262 0.085 Uiso 1 1 calc R . .
C36 C -0.11920(16) 0.77274(14) 0.1580(2) 0.0692(9) Uani 1 1 d . . .
H36 H -0.1175 0.8113 0.1777 0.083 Uiso 1 1 calc R . .
C37 C 0.40389(11) 0.50704(12) 0.27471(16) 0.0448(6) Uani 1 1 d . . .
H37 H 0.4021 0.5434 0.2484 0.054 Uiso 1 1 calc R . .
C38 C 0.36709(12) 0.29351(12) 0.2285(2) 0.0521(7) Uani 1 1 d . . .
H38 H 0.3743 0.2761 0.2779 0.063 Uiso 1 1 calc R . .
C39 C 0.16046(12) 0.71538(12) 0.1761(2) 0.0585(9) Uani 1 1 d . . .
H39 H 0.1698 0.7360 0.2227 0.070 Uiso 1 1 calc R . .
C40 C 0.35071(14) 0.25926(12) 0.1648(2) 0.0638(9) Uani 1 1 d . . .
H40 H 0.3473 0.2184 0.1713 0.077 Uiso 1 1 calc R . .
C41 C 0.33901(12) 0.28439(12) 0.0905(2) 0.0562(8) Uani 1 1 d . . .
H41 H 0.3277 0.2604 0.0478 0.067 Uiso 1 1 calc R . .
C42 C -0.02325(17) 0.75850(16) -0.0539(2) 0.0721(10) Uani 1 1 d . . .
H42 H -0.0519 0.7443 -0.0188 0.087 Uiso 1 1 calc R . .
C43 C -0.17485(12) 0.69350(14) 0.1036(2) 0.0604(8) Uani 1 1 d . . .
H43 H -0.2109 0.6781 0.0862 0.073 Uiso 1 1 calc R . .
C44 C 0.41049(12) 0.39807(14) 0.35429(17) 0.0525(7) Uani 1 1 d . . .
H44 H 0.4125 0.3619 0.3809 0.063 Uiso 1 1 calc R . .
C45 C 0.15230(14) 0.74613(13) 0.1069(3) 0.0674(10) Uani 1 1 d . . .
H45 H 0.1562 0.7872 0.1070 0.081 Uiso 1 1 calc R . .
C46 C 0.67259(14) 0.24711(14) 0.1145(2) 0.0693(10) Uani 1 1 d . . .
H46 H 0.7061 0.2231 0.1124 0.083 Uiso 1 1 calc R . .
C47 C 0.0564(2) 0.82539(18) -0.0796(3) 0.0885(13) Uani 1 1 d . . .
H47 H 0.0818 0.8557 -0.0634 0.106 Uiso 1 1 calc R . .
C48 C 0.02368(19) 0.75551(18) -0.1769(2) 0.0801(11) Uani 1 1 d . . .
H48 H 0.0281 0.7395 -0.2278 0.096 Uiso 1 1 calc R . .
C49 C -0.01907(17) 0.73355(14) -0.1276(2) 0.0709(9) Uani 1 1 d . . .
C50 C 0.01332(18) 0.80417(15) -0.0288(2) 0.0772(10) Uani 1 1 d . . .
H50 H 0.0088 0.8204 0.0220 0.093 Uiso 1 1 calc R . .
C51 C 0.06111(17) 0.8017(2) -0.1524(3) 0.0918(13) Uani 1 1 d . . .
H51 H 0.0897 0.8162 -0.1875 0.110 Uiso 1 1 calc R . .
C52 C -0.0587(2) 0.68196(18) -0.1535(4) 0.125(2) Uani 1 1 d . . .
H52A H -0.0995 0.6958 -0.1531 0.150 Uiso 1 1 calc R . .
H52B H -0.0488 0.6723 -0.2084 0.150 Uiso 1 1 calc R . .
C53 C 0.61736(15) 0.22427(14) 0.0975(3) 0.0759(11) Uani 1 1 d . . .
H53 H 0.6138 0.1850 0.0811 0.091 Uiso 1 1 calc R . .

loop_
_atom_site_aniso_label
_atom_site_aniso_U_11
_atom_site_aniso_U_22
_atom_site_aniso_U_33
_atom_site_aniso_U_23
_atom_site_aniso_U_13
_atom_site_aniso_U_12
O1 0.0255(8) 0.0320(8) 0.0509(10) 0.0112(7) 0.0041(7) 0.0031(7)
C1 0.061(2) 0.130(4) 0.0481(18) 0.011(2) -0.0148(16) 0.027(2)
O2 0.0211(7) 0.0369(9) 0.0422(9) 0.0093(7) 0.0074(7) 0.0071(6)
C2 0.0538(17) 0.071(2) 0.0557(17) -0.0151(14) -0.0168(14) 0.0041(14)
N3 0.107(3) 0.078(2) 0.174(4) 0.019(3) -0.032(3) -0.017(2)
C3 0.0227(11) 0.0284(11) 0.0442(13) 0.0045(10) 0.0071(10) 0.0085(9)
C4 0.0254(11) 0.0314(12) 0.0424(13) 0.0072(10) 0.0077(10) 0.0017(9)
C5 0.0221(11) 0.0291(11) 0.0507(15) 0.0050(11) 0.0062(10) 0.0058(9)
C6 0.0269(11) 0.0292(11) 0.0402(13) 0.0075(10) 0.0034(9) 0.0042(9)
N7 0.0262(10) 0.0370(11) 0.0435(11) 0.0026(9) 0.0055(9) 0.0056(8)
C7 0.0522(16) 0.087(2) 0.0408(15) -0.0009(15) -0.0134(13) 0.0106(16)
C8 0.0218(10) 0.0286(11) 0.0331(11) -0.0016(9) -0.0004(9) 0.0021(8)
N9 0.0255(10) 0.0399(11) 0.0550(13) 0.0065(10) 0.0080(9) 0.0100(9)
C9 0.058(2) 0.128(4) 0.063(2) -0.029(2) -0.0200(17) 0.018(2)
C10 0.0222(11) 0.0277(11) 0.0366(12) 0.0054(9) 0.0026(9) 0.0055(8)
C11 0.0343(13) 0.0387(13) 0.0386(13) 0.0039(10) -0.0007(10) 0.0059(10)
C12 0.0245(10) 0.0235(10) 0.0328(11) -0.0011(9) -0.0012(9) 0.0038(8)
C13 0.0325(12) 0.0352(12) 0.0396(13) 0.0142(10) 0.0065(11) 0.0080(10)
C14 0.0244(11) 0.0319(11) 0.0379(12) 0.0048(10) 0.0012(9) 0.0006(9)
C15 0.0357(13) 0.0427(14) 0.0497(15) -0.0061(12) 0.0015(11) 0.0038(11)
C16 0.0300(12) 0.0435(14) 0.0453(14) 0.0104(12) 0.0035(10) 0.0042(11)
C17 0.0212(10) 0.0420(13) 0.0392(12) 0.0061(10) 0.0008(9) 0.0083(9)
C18 0.0360(13) 0.0506(15) 0.0570(16) -0.0020(13) -0.0031(12) 0.0016(11)
C19 0.0269(11) 0.0326(12) 0.0408(13) 0.0112(10) 0.0031(10) 0.0045(9)
C20 0.0414(15) 0.0531(16) 0.0587(17) 0.0057(14) -0.0041(13) -0.0001(13)
C21 0.0261(11) 0.0539(15) 0.0406(13) 0.0019(12) -0.0033(10) 0.0103(10)
C22 0.0427(15) 0.0407(15) 0.080(2) -0.0025(15) -0.0089(14) -0.0012(12)
C23 0.0326(13) 0.0384(14) 0.0562(15) -0.0088(12) 0.0063(12) 0.0005(11)
C24 0.0332(13) 0.0436(14) 0.0507(15) 0.0086(11) 0.0103(12) 0.0062(11)
C25 0.0325(13) 0.0542(16) 0.0562(17) 0.0150(13) 0.0086(12) 0.0077(11)
C26 0.0505(17) 0.0432(16) 0.108(3) 0.0347(19) 0.0237(18) 0.0179(13)
C27 0.0294(12) 0.0383(14) 0.0572(16) -0.0028(12) 0.0082(12) 0.0049(10)
C28 0.0424(14) 0.0679(19) 0.0544(16) -0.0117(14) -0.0116(12) 0.0076(13)
C29 0.0259(11) 0.0561(16) 0.0501(15) 0.0186(12) 0.0045(10) 0.0133(10)
C30 0.0255(11) 0.0356(12) 0.0495(14) 0.0107(10) 0.0044(10) 0.0086(9)
C31 0.0287(12) 0.0405(13) 0.0614(16) 0.0184(12) 0.0122(11) 0.0121(10)
C32 0.0266(11) 0.0446(13) 0.0396(12) 0.0097(10) 0.0011(9) 0.0069(9)
C33 0.0503(19) 0.063(2) 0.105(3) -0.0020(19) -0.0065(19) 0.0281(16)
C34 0.0343(14) 0.0602(17) 0.0633(17) 0.0001(14) -0.0072(13) 0.0064(12)
C35 0.0498(17) 0.107(3) 0.0545(18) 0.029(2) -0.0005(14) 0.0304(18)
C36 0.068(2) 0.0494(18) 0.090(2) -0.0093(18) -0.0022(19) 0.0147(16)
C37 0.0405(13) 0.0454(14) 0.0486(14) -0.0034(11) -0.0075(11) 0.0055(11)
C38 0.0429(14) 0.0362(14) 0.0772(19) 0.0201(14) 0.0047(14) 0.0043(11)
C39 0.0421(15) 0.0334(14) 0.100(3) -0.0140(15) 0.0227(16) 0.0032(12)
C40 0.0521(17) 0.0288(14) 0.110(3) 0.0107(17) 0.0151(18) 0.0037(12)
C41 0.0401(14) 0.0346(15) 0.094(2) -0.0163(15) 0.0113(15) 0.0009(11)
C42 0.078(2) 0.068(2) 0.070(2) 0.0310(18) -0.0042(17) 0.0031(17)
C43 0.0334(14) 0.072(2) 0.076(2) -0.0034(17) -0.0130(14) 0.0081(13)
C44 0.0403(14) 0.0711(19) 0.0460(15) 0.0161(14) -0.0032(12) 0.0127(13)
C45 0.0525(17) 0.0284(14) 0.121(3) 0.0081(18) 0.0225(19) 0.0082(12)
C46 0.0440(17) 0.058(2) 0.106(3) -0.0055(19) -0.0063(18) 0.0209(14)
C47 0.097(3) 0.074(2) 0.094(3) 0.035(2) -0.043(2) -0.007(2)
C48 0.097(3) 0.075(2) 0.068(2) 0.024(2) -0.007(2) 0.020(2)
C49 0.094(3) 0.0514(17) 0.068(2) 0.0192(16) -0.0174(18) 0.0069(16)
C50 0.098(3) 0.065(2) 0.069(2) 0.0103(17) -0.018(2) 0.0113(19)
C51 0.074(2) 0.108(3) 0.093(3) 0.061(3) 0.002(2) 0.006(2)
C52 0.148(4) 0.058(2) 0.169(5) 0.044(3) -0.077(4) -0.014(3)
C53 0.060(2) 0.0427(17) 0.125(3) -0.016(2) -0.006(2) 0.0125(15)

loop_
_atom_type_symbol
_atom_type_description
_atom_type_scat_dispersion_real
_atom_type_scat_dispersion_imag
_atom_type_scat_source
C C 0.0033 0.0016 'International Tables Vol C Tables 4.2.6.8 and 6.1.1.4'
H H 0.0000 0.0000 'International Tables Vol C Tables 4.2.6.8 and 6.1.1.4'
N N 0.0061 0.0033 'International Tables Vol C Tables 4.2.6.8 and 6.1.1.4'
O O 0.0106 0.0060 'International Tables Vol C Tables 4.2.6.8 and 6.1.1.4'

loop_
_geom_angle_atom_site_label_1
_geom_angle_atom_site_label_2
_geom_angle_atom_site_label_3
_geom_angle
_geom_angle_site_symmetry_1
_geom_angle_site_symmetry_3
_geom_angle_publ_flag
C35 C1 C9 121.4(3) . . ?
C7 C2 C37 121.0(3) . . ?
C23 C3 C30 120.8(2) . . ?
C23 C3 C10 128.8(2) . . ?
C30 C3 C10 110.4(2) . . ?
C12 C4 C13 120.0(2) . . ?
C27 C5 C31 120.8(2) . . ?
C27 C5 C14 128.0(2) . . ?
C31 C5 C14 111.1(2) . . ?
C8 C6 C19 120.4(2) . . ?
C2 C7 C44 121.1(3) . . ?
C13 C8 C6 118.39(19) . . ?
C13 C8 C10 119.8(2) . . ?
C6 C8 C10 121.77(19) . . ?
C1 C9 C28 120.5(4) . . ?
O2 C10 C3 113.77(18) . . ?
O2 C10 C17 112.35(18) . . ?
C3 C10 C17 101.49(19) . . ?
O2 C10 C8 108.15(17) . . ?
C3 C10 C8 109.20(18) . . ?
C17 C10 C8 111.81(18) . . ?
C22 C11 C15 117.7(2) . . ?
C22 C11 C24 120.3(2) . . ?
C15 C11 C24 121.9(2) . . ?
C4 C12 C19 118.25(19) . . ?
C4 C12 C14 122.18(19) . . ?
C19 C12 C14 119.53(19) . . ?
C8 C13 C4 122.0(2) . . ?
O1 C14 C12 107.78(17) . . ?
O1 C14 C5 113.97(19) . . ?
C12 C14 C5 110.30(18) . . ?
O1 C14 C21 112.48(19) . . ?
C12 C14 C21 111.23(19) . . ?
C5 C14 C21 101.05(19) . . ?
C34 C15 C11 121.8(2) . . ?
C20 C16 C18 118.3(2) . . ?
C20 C16 C25 120.2(2) . . ?
C18 C16 C25 121.5(2) . . ?
C37 C17 C32 120.4(2) . . ?
C37 C17 C10 128.4(2) . . ?
C32 C17 C10 111.1(2) . . ?
C16 C18 C43 120.7(3) . . ?
C6 C19 C12 120.9(2) . . ?
C16 C20 C36 120.6(3) . . ?
C28 C21 C29 120.3(2) . . ?
C28 C21 C14 129.6(2) . . ?
C29 C21 C14 110.0(2) . . ?
C53 C22 C11 120.6(3) . . ?
C3 C23 C41 118.6(3) . . ?
N7 C24 C11 116.8(2) . . ?
N9 C25 C16 115.8(2) . . ?
C45 C26 C31 118.3(3) . . ?
C5 C27 C39 118.3(3) . . ?
C21 C28 C9 118.3(3) . . ?
C35 C29 C21 120.1(3) . . ?
C35 C29 C31 131.0(3) . . ?
C21 C29 C31 108.9(2) . . ?
C38 C30 C3 119.9(3) . . ?
C38 C30 C32 131.8(3) . . ?
C3 C30 C32 108.3(2) . . ?
C5 C31 C26 120.1(3) . . ?
C5 C31 C29 108.6(2) . . ?
C26 C31 C29 131.3(3) . . ?
C17 C32 C44 120.7(3) . . ?
C17 C32 C30 108.6(2) . . ?
C44 C32 C30 130.7(2) . . ?
C43 C33 C36 120.2(3) . . ?
C15 C34 C46 120.2(3) . . ?
C1 C35 C29 119.3(3) . . ?
C33 C36 C20 120.1(3) . . ?
C17 C37 C2 118.7(3) . . ?
C40 C38 C30 119.7(3) . . ?
C45 C39 C27 121.6(3) . . ?
C38 C40 C41 121.2(3) . . ?
C40 C41 C23 119.8(3) . . ?
C49 C42 C50 122.8(3) . . ?
C33 C43 C18 120.0(3) . . ?
C7 C44 C32 118.2(3) . . ?
C39 C45 C26 120.9(3) . . ?
C53 C46 C34 118.8(3) . . ?
C51 C47 C50 118.8(4) . . ?
C49 C48 C51 121.3(4) . . ?
C42 C49 C48 116.6(4) . . ?
C42 C49 C52 122.1(4) . . ?
C48 C49 C52 121.2(4) . . ?
C47 C50 C42 119.4(4) . . ?
C47 C51 C48 121.0(4) . . ?
N3 C52 C49 117.8(4) . . ?
C46 C53 C22 120.8(3) . . ?

loop_
_geom_bond_atom_site_label_1
_geom_bond_atom_site_label_2
_geom_bond_distance
_geom_bond_site_symmetry_2
_geom_bond_publ_flag
O1 C14 1.421(3) . ?
C1 C35 1.349(6) . ?
C1 C9 1.386(6) . ?
O2 C10 1.427(3) . ?
C2 C7 1.366(4) . ?
C2 C37 1.389(4) . ?
N3 C52 1.370(5) . ?
C3 C23 1.373(4) . ?
C3 C30 1.409(3) . ?
C3 C10 1.526(3) . ?
C4 C12 1.383(3) . ?
C4 C13 1.388(3) . ?
C5 C27 1.374(4) . ?
C5 C31 1.389(3) . ?
C5 C14 1.530(3) . ?
C6 C8 1.383(3) . ?
C6 C19 1.388(3) . ?
N7 C24 1.455(3) . ?
C7 C44 1.385(4) . ?
C8 C13 1.376(3) . ?
C8 C10 1.538(3) . ?
N9 C25 1.467(3) . ?
C9 C28 1.400(5) . ?
C10 C17 1.528(3) . ?
C11 C22 1.384(4) . ?
C11 C15 1.386(4) . ?
C11 C24 1.512(3) . ?
C12 C19 1.402(3) . ?
C12 C14 1.519(3) . ?
C14 C21 1.532(3) . ?
C15 C34 1.368(4) . ?
C16 C20 1.377(4) . ?
C16 C18 1.384(4) . ?
C16 C25 1.510(3) . ?
C17 C37 1.380(4) . ?
C17 C32 1.386(3) . ?
C18 C43 1.390(4) . ?
C20 C36 1.392(4) . ?
C21 C28 1.378(4) . ?
C21 C29 1.407(4) . ?
C22 C53 1.382(4) . ?
C23 C41 1.404(4) . ?
C26 C45 1.377(5) . ?
C26 C31 1.406(4) . ?
C27 C39 1.391(4) . ?
C29 C35 1.391(4) . ?
C29 C31 1.462(4) . ?
C30 C38 1.375(4) . ?
C30 C32 1.479(4) . ?
C32 C44 1.394(4) . ?
C33 C43 1.361(5) . ?
C33 C36 1.365(5) . ?
C34 C46 1.380(4) . ?
C38 C40 1.365(5) . ?
C39 C45 1.361(5) . ?
C40 C41 1.391(5) . ?
C42 C49 1.358(5) . ?
C42 C50 1.383(5) . ?
C46 C53 1.376(5) . ?
C47 C51 1.334(6) . ?
C47 C50 1.375(6) . ?
C48 C49 1.361(5) . ?
C48 C51 1.401(6) . ?
C49 C52 1.527(6) . ?

loop_
_cod_related_entry_id
_cod_related_entry_database
_cod_related_entry_code
1 ChemSpider 21149522
